data_7251717
loop_
_publ_author_name
'Zhu, Longzhi'
'Xie, Shuangjiao'
'Yang, Hongbo'
'Hong, Yingle'
'Chen, Lin'
'Luo, Weiwei'
'Jin, Sha'
'Liu, Lixin'
'Xiong, Biquan'

_publ_section_title
;
 Catalyst-free synthesis of phosphinochalcogenoic anhydrides via the
 oxygen--chalcogen exchange with elemental sulfur or selenium
;
_journal_issue 13
_journal_name_full 'Green Chemistry'
_journal_page_first 5848
_journal_page_last 5856
_journal_paper_doi 10.1039/D6GC00879H
_journal_volume 28
_journal_year 2026
_chemical_formula_moiety 'C28 H21 O2 P Se'
_chemical_formula_sum 'C28 H21 O2 P Se'
_chemical_formula_weight 499.38
_space_group_crystal_system monoclinic
_space_group_IT_number 14
_space_group_name_Hall '-P 2yn'
_space_group_name_H-M_alt 'P 1 21/n 1'
_atom_sites_solution_hydrogens geom
_atom_sites_solution_primary direct
_audit_creation_date 2025-10-16
_audit_creation_method
;
Olex2 1.5-beta
(compiled 2022.04.07 svn.rca3783a0 for OlexSys, GUI svn.r6439)
;
_audit_update_record
;
2025-10-22 deposited with the CCDC.	2026-03-02 downloaded from the CCDC.
;
_cell_angle_alpha 90
_cell_angle_beta 91.5224(14)
_cell_angle_gamma 90
_cell_formula_units_Z 4
_cell_length_a 10.20299(15)
_cell_length_b 13.2426(2)
_cell_length_c 16.7176(3)
_cell_measurement_reflns_used 7207
_cell_measurement_temperature 120.00(10)
_cell_measurement_theta_max 72.2910
_cell_measurement_theta_min 4.2350
_cell_volume 2257.99(6)
_computing_cell_refinement 'CrysAlisPro 1.171.43.143a (Rigaku OD, 2024)'
_computing_data_collection 'CrysAlisPro system (CCD 43.143a 64-bit (release 25-10-2024))'
_computing_data_reduction 'CrysAlisPro 1.171.43.143a (Rigaku OD, 2024)'
_computing_molecular_graphics 'Olex2 1.5-beta (Dolomanov et al., 2009)'
_computing_publication_material 'Olex2 1.5-beta (Dolomanov et al., 2009)'
_computing_structure_refinement 'SHELXL 2018/3 (Sheldrick, 2015)'
_computing_structure_solution 'SHELXS  (Sheldrick, 2008)'
_diffrn_ambient_environment N~2~
_diffrn_ambient_temperature 120.00(10)
_diffrn_detector 'Hybrid Pixel Array Detector'
_diffrn_detector_area_resol_mean 10.0000
_diffrn_detector_type 'HyPix-Arc 150'
_diffrn_measured_fraction_theta_full 0.997
_diffrn_measured_fraction_theta_max 0.962
_diffrn_measurement_details
;
List of Runs (angles in degrees, time in seconds):

  # Type    Start    End  Width  t~exp~   \w     \q     \k     \f   Frames
#--------------------------------------------------------------------------
  1  \w     56.00  88.00   0.50    0.19    --   62.22  15.00 120.00   64
  2  \w     65.00 101.00   0.50    0.19    --   62.22  15.00  60.00   72
  3  \w     59.00 101.00   0.50    0.19    --   62.22  15.00 -90.00   84
  4  \w     74.00 109.00   0.50    0.19    --   71.24  15.00-120.00   70
  5  \w     69.00  95.00   0.50    0.19    --   62.22  15.00-180.00   52
  6  \w     74.00 100.00   0.50    0.19    --   74.35  15.00-150.00   52
  7  \w     59.00  91.00   0.50    0.19    --   62.22  15.00-120.00   64
  8  \w     67.00 106.00   0.50    0.19    --   74.35  15.00-180.00   78
  9  \w     56.00  99.00   0.50    0.19    --   62.22  15.00 -30.00   86
 10  \w     71.00  97.00   0.50    0.19    --   74.35  15.00 -60.00   52
 11  \w     86.00 112.00   0.50    0.19    --   74.35  15.00 -30.00   52
 12  \w     67.00 115.00   0.50    0.19    --   74.35  15.00  60.00   96
 13  \w     71.00 112.00   0.50    0.19    --   74.35  15.00 120.00   82
 14  \w     38.00  64.00   0.50    0.19    --   74.35-125.00   0.00   52
 15  \w     42.00  69.00   0.50    0.19    --   62.22-125.00 -30.00   54
 16  \w     32.00  75.00   0.50    0.19    --   62.22-125.00 -90.00   86
 17  \w     45.00  76.00   0.50    0.19    --   62.22-125.00-120.00   62
 18  \w     49.00  75.00   0.50    0.19    --   62.22-125.00-180.00   52
 19  \w     44.00  87.00   0.50    0.19    --   71.24-125.00-120.00   86
 20  \w     51.00  89.00   0.50    0.19    --   74.35-125.00 -90.00   76
 21  \w     54.00  79.00   0.50    0.19    --   74.35-125.00 -60.00   50
 22  \w     64.00  89.00   0.50    0.19    --   74.35-125.00-120.00   50
 23  \w     38.00  89.00   0.50    0.19    --   74.35-125.00-180.00  102
 24  \w     38.00  90.00   0.50    0.19    --   74.35-125.00-150.00  104
 25  \w     25.00  73.00   0.50    0.19    --   62.22-125.00  90.00   96
 26  \w     25.00  70.00   0.50    0.19    --   62.22-125.00 150.00   90
;
_diffrn_measurement_device 'four-circle diffractometer'
_diffrn_measurement_device_type 'ROD, Synergy Custom system, HyPix-Arc 150'
_diffrn_measurement_method '\w scans'
_diffrn_orient_matrix_type 'CrysAlisPro convention (1999,Acta A55,543-557)'
_diffrn_orient_matrix_UB_11 -0.0172487000
_diffrn_orient_matrix_UB_12 -0.1083070000
_diffrn_orient_matrix_UB_13 0.0316996000
_diffrn_orient_matrix_UB_21 -0.1152283000
_diffrn_orient_matrix_UB_22 -0.0165454000
_diffrn_orient_matrix_UB_23 -0.0599983000
_diffrn_orient_matrix_UB_31 0.0962617000
_diffrn_orient_matrix_UB_32 -0.0388585000
_diffrn_orient_matrix_UB_33 -0.0624107000
_diffrn_radiation_monochromator mirror
_diffrn_radiation_probe x-ray
_diffrn_radiation_type 'Cu K\a'
_diffrn_radiation_wavelength 1.54184
_diffrn_reflns_av_R_equivalents 0.0317
_diffrn_reflns_av_unetI/netI 0.0315
_diffrn_reflns_Laue_measured_fraction_full 0.997
_diffrn_reflns_Laue_measured_fraction_max 0.962
_diffrn_reflns_limit_h_max 12
_diffrn_reflns_limit_h_min -11
_diffrn_reflns_limit_k_max 16
_diffrn_reflns_limit_k_min -15
_diffrn_reflns_limit_l_max 19
_diffrn_reflns_limit_l_min -20
_diffrn_reflns_number 17321
_diffrn_reflns_point_group_measured_fraction_full 0.997
_diffrn_reflns_point_group_measured_fraction_max 0.962
_diffrn_reflns_theta_full 67.684
_diffrn_reflns_theta_max 72.941
_diffrn_reflns_theta_min 4.260
_diffrn_source 'Rotating-anode X-ray tube'
_diffrn_source_type 'Rigaku (Cu) X-ray Source'
_exptl_absorpt_coefficient_mu 3.103
_exptl_absorpt_correction_T_max 1.00000
_exptl_absorpt_correction_T_min 0.83301
_exptl_absorpt_correction_type multi-scan
_exptl_absorpt_process_details
;
CrysAlisPro 1.171.43.143a (Rigaku Oxford Diffraction, 2024)
Empirical absorption correction using spherical harmonics,
implemented in SCALE3 ABSPACK scaling algorithm.
;
_exptl_crystal_colour 'clear light colourless'
_exptl_crystal_density_diffrn 1.469
_exptl_crystal_description block
_exptl_crystal_F_000 1016
_exptl_crystal_size_max 0.15
_exptl_crystal_size_mid 0.13
_exptl_crystal_size_min 0.11
_refine_diff_density_max 0.363
_refine_diff_density_min -0.448
_refine_diff_density_rms 0.061
_refine_ls_extinction_method none
_refine_ls_goodness_of_fit_ref 1.051
_refine_ls_hydrogen_treatment constr
_refine_ls_matrix_type full
_refine_ls_number_parameters 290
_refine_ls_number_reflns 4341
_refine_ls_number_restraints 0
_refine_ls_restrained_S_all 1.051
_refine_ls_R_factor_all 0.0387
_refine_ls_R_factor_gt 0.0303
_refine_ls_shift/su_max 0.001
_refine_ls_shift/su_mean 0.000
_refine_ls_structure_factor_coef Fsqd
_refine_ls_weighting_details 'w=1/[\s^2^(Fo^2^)+(0.0311P)^2^+1.6914P] where P=(Fo^2^+2Fc^2^)/3'
_refine_ls_weighting_scheme calc
_refine_ls_wR_factor_gt 0.0708
_refine_ls_wR_factor_ref 0.0738
_reflns_Friedel_coverage 0.000
_reflns_number_gt 3723
_reflns_number_total 4341
_reflns_threshold_expression 'I > 2\s(I)'
_cod_data_source_file d6gc00879h2.cif
_cod_data_source_block 44166_se
_cod_depositor_comments 'Adding full bibliography for 7251716--7251717.cif.'
_cod_original_cell_volume 2258.00(6)
_cod_database_code 7251717
_shelx_shelxl_version_number 2018/3
_chemical_oxdiff_formula 'C H O N Se P'
_shelx_space_group_comment
;
The symmetry employed for this shelxl refinement is uniquely defined
by the following loop, which should always be used as a source of
symmetry information in preference to the above space-group names.
They are only intended as comments.
;
_olex2_refinement_description
;
1. Fixed Uiso
 At 1.2 times of:
  All C(H) groups
 At 1.5 times of:
  All C(H,H,H) groups
2.a Aromatic/amide H refined with riding coordinates:
 C2(H2), C3(H3), C5(H5), C6(H6), C9(H9), C10(H10), C11(H11), C13(H13),
 C14(H14), C15(H15), C16(H16), C20(H20), C21(H21), C22(H22), C25(H25), C26(H26),
  C27(H27), C28(H28)
2.b Idealised Me refined as rotating group:
 C18(H18A,H18B,H18C)
;
_olex2_submission_special_instructions 'No special instructions were received'
_oxdiff_exptl_absorpt_empirical_details
;
Empirical correction (ABSPACK) includes:
- Absorption correction using spherical harmonics
- Frame scaling
;
_oxdiff_exptl_absorpt_empirical_full_max 1.422
_oxdiff_exptl_absorpt_empirical_full_min 0.811

loop_
_space_group_symop_operation_xyz
'x, y, z'
'-x+1/2, y+1/2, -z+1/2'
'-x, -y, -z'
'x-1/2, -y-1/2, z-1/2'

loop_
_atom_site_label
_atom_site_type_symbol
_atom_site_fract_x
_atom_site_fract_y
_atom_site_fract_z
_atom_site_U_iso_or_equiv
_atom_site_adp_type
_atom_site_occupancy
_atom_site_site_symmetry_order
_atom_site_calc_flag
_atom_site_refinement_flags_posn
_atom_site_refinement_flags_adp
_atom_site_refinement_flags_occupancy
_atom_site_disorder_assembly
_atom_site_disorder_group
Se1 Se 0.58977(2) 0.39372(2) 0.44864(2) 0.02137(8) Uani 1 1 d . . . . .
P1 P 0.65485(5) 0.49401(4) 0.36218(3) 0.01699(12) Uani 1 1 d . . . . .
O1 O 0.38434(15) 0.56597(12) 0.30825(10) 0.0273(4) Uani 1 1 d . . . . .
O2 O 0.58536(14) 0.60618(11) 0.35977(9) 0.0202(3) Uani 1 1 d . . . . .
C1 C 0.4331(2) 0.73850(17) 0.34258(13) 0.0200(5) Uani 1 1 d . . . . .
C2 C 0.5263(2) 0.80460(18) 0.37571(14) 0.0262(5) Uani 1 1 d . . . . .
H2 H 0.608510 0.779481 0.394886 0.031 Uiso 1 1 calc R U . . .
C3 C 0.4989(2) 0.90693(18) 0.38064(15) 0.0271(5) Uani 1 1 d . . . . .
H3 H 0.562759 0.951165 0.403627 0.033 Uiso 1 1 calc R U . . .
C4 C 0.3799(2) 0.94617(17) 0.35267(14) 0.0240(5) Uani 1 1 d . . . . .
C5 C 0.2873(2) 0.87946(18) 0.31943(14) 0.0255(5) Uani 1 1 d . . . . .
H5 H 0.205496 0.904805 0.299762 0.031 Uiso 1 1 calc R U . . .
C6 C 0.3130(2) 0.77688(18) 0.31474(14) 0.0241(5) Uani 1 1 d . . . . .
H6 H 0.248580 0.732519 0.292488 0.029 Uiso 1 1 calc R U . . .
C7 C 0.4586(2) 0.62855(17) 0.33443(13) 0.0200(5) Uani 1 1 d . . . . .
C8 C 0.6371(2) 0.44619(16) 0.26051(13) 0.0195(5) Uani 1 1 d . . . . .
C9 C 0.5865(2) 0.35037(17) 0.25194(14) 0.0226(5) Uani 1 1 d . . . . .
H9 H 0.565005 0.313261 0.298431 0.027 Uiso 1 1 calc R U . . .
C10 C 0.5657(2) 0.30595(18) 0.17651(14) 0.0260(5) Uani 1 1 d . . . . .
H10 H 0.532705 0.239004 0.172356 0.031 Uiso 1 1 calc R U . . .
C11 C 0.5929(2) 0.35920(18) 0.10918(15) 0.0267(5) Uani 1 1 d . . . . .
H11 H 0.577635 0.329157 0.058179 0.032 Uiso 1 1 calc R U . . .
C12 C 0.6437(2) 0.45886(17) 0.11412(13) 0.0216(5) Uani 1 1 d . . . . .
C13 C 0.6726(2) 0.51312(19) 0.04374(14) 0.0267(5) Uani 1 1 d . . . . .
H13 H 0.654904 0.483349 -0.007104 0.032 Uiso 1 1 calc R U . . .
C14 C 0.7257(2) 0.60763(19) 0.04805(15) 0.0286(5) Uani 1 1 d . . . . .
H14 H 0.746414 0.642873 0.000530 0.034 Uiso 1 1 calc R U . . .
C15 C 0.7495(2) 0.65264(18) 0.12348(14) 0.0267(5) Uani 1 1 d . . . . .
H15 H 0.786221 0.718523 0.126247 0.032 Uiso 1 1 calc R U . . .
C16 C 0.7209(2) 0.60333(17) 0.19273(14) 0.0222(5) Uani 1 1 d . . . . .
H16 H 0.736844 0.635683 0.242765 0.027 Uiso 1 1 calc R U . . .
C17 C 0.6675(2) 0.50409(16) 0.19065(13) 0.0196(5) Uani 1 1 d . . . . .
C18 C 0.3536(3) 1.05845(18) 0.35770(16) 0.0315(6) Uani 1 1 d . . . . .
H18A H 0.361077 1.080268 0.413657 0.047 Uiso 1 1 calc R U . . .
H18B H 0.265036 1.072783 0.336633 0.047 Uiso 1 1 calc R U . . .
H18C H 0.417781 1.095005 0.326086 0.047 Uiso 1 1 calc R U . . .
C19 C 0.8211(2) 0.53601(16) 0.38197(12) 0.0168(4) Uani 1 1 d . . . . .
C20 C 0.9185(2) 0.50122(16) 0.33340(13) 0.0184(4) Uani 1 1 d . . . . .
H20 H 0.895844 0.460675 0.288245 0.022 Uiso 1 1 calc R U . . .
C21 C 1.0518(2) 0.52503(17) 0.34984(13) 0.0201(5) Uani 1 1 d . . . . .
H21 H 1.117772 0.500818 0.315703 0.024 Uiso 1 1 calc R U . . .
C22 C 1.0853(2) 0.58284(16) 0.41483(13) 0.0192(4) Uani 1 1 d . . . . .
H22 H 1.174916 0.598587 0.425471 0.023 Uiso 1 1 calc R U . . .
C23 C 0.9884(2) 0.61985(15) 0.46681(13) 0.0179(4) Uani 1 1 d . . . . .
C24 C 0.8538(2) 0.59649(15) 0.45115(12) 0.0170(4) Uani 1 1 d . . . . .
C25 C 0.7605(2) 0.63346(16) 0.50573(13) 0.0203(5) Uani 1 1 d . . . . .
H25 H 0.670309 0.617691 0.497448 0.024 Uiso 1 1 calc R U . . .
C26 C 0.7989(2) 0.69164(17) 0.57025(13) 0.0233(5) Uani 1 1 d . . . . .
H26 H 0.734698 0.716179 0.605517 0.028 Uiso 1 1 calc R U . . .
C27 C 0.9311(2) 0.71532(17) 0.58482(13) 0.0227(5) Uani 1 1 d . . . . .
H27 H 0.956293 0.755967 0.629469 0.027 Uiso 1 1 calc R U . . .
C28 C 1.0242(2) 0.67951(16) 0.53430(13) 0.0208(5) Uani 1 1 d . . . . .
H28 H 1.113932 0.694947 0.544706 0.025 Uiso 1 1 calc R U . . .

loop_
_atom_site_aniso_label
_atom_site_aniso_U_11
_atom_site_aniso_U_22
_atom_site_aniso_U_33
_atom_site_aniso_U_23
_atom_site_aniso_U_13
_atom_site_aniso_U_12
Se1 0.02149(13) 0.01921(13) 0.02362(13) -0.00164(10) 0.00467(9) -0.00100(10)
P1 0.0167(3) 0.0140(3) 0.0203(3) -0.0026(2) -0.0003(2) 0.0004(2)
O1 0.0217(8) 0.0216(8) 0.0382(10) -0.0058(7) -0.0056(7) -0.0002(7)
O2 0.0176(7) 0.0161(7) 0.0268(8) -0.0033(6) -0.0035(6) 0.0036(6)
C1 0.0196(11) 0.0192(11) 0.0211(11) -0.0005(9) 0.0013(9) 0.0026(9)
C2 0.0219(12) 0.0228(12) 0.0337(13) -0.0009(10) -0.0027(10) 0.0031(10)
C3 0.0263(12) 0.0206(12) 0.0344(13) -0.0027(10) -0.0014(10) -0.0022(10)
C4 0.0296(12) 0.0190(11) 0.0238(12) 0.0026(9) 0.0067(10) 0.0037(10)
C5 0.0246(12) 0.0246(12) 0.0274(12) 0.0036(10) 0.0019(10) 0.0056(10)
C6 0.0211(11) 0.0251(12) 0.0259(12) 0.0012(10) -0.0018(9) -0.0006(10)
C7 0.0178(11) 0.0213(12) 0.0208(11) -0.0006(9) 0.0001(9) 0.0020(9)
C8 0.0184(11) 0.0167(11) 0.0234(12) -0.0031(9) -0.0014(9) 0.0004(9)
C9 0.0241(12) 0.0180(11) 0.0258(12) -0.0023(9) 0.0007(9) -0.0012(9)
C10 0.0270(12) 0.0180(11) 0.0329(13) -0.0076(10) -0.0012(10) -0.0035(10)
C11 0.0293(13) 0.0234(12) 0.0271(13) -0.0088(10) -0.0034(10) 0.0000(10)
C12 0.0208(11) 0.0204(11) 0.0234(12) -0.0024(9) -0.0014(9) 0.0033(9)
C13 0.0294(13) 0.0294(13) 0.0212(12) -0.0014(10) -0.0009(10) 0.0051(10)
C14 0.0314(13) 0.0283(13) 0.0260(12) 0.0076(11) 0.0013(10) 0.0059(11)
C15 0.0291(13) 0.0194(12) 0.0313(13) 0.0042(10) -0.0031(10) -0.0008(10)
C16 0.0247(11) 0.0181(11) 0.0235(11) 0.0001(9) -0.0047(9) 0.0009(9)
C17 0.0184(11) 0.0175(11) 0.0227(11) -0.0012(9) -0.0023(9) 0.0039(9)
C18 0.0397(15) 0.0194(12) 0.0357(14) -0.0006(11) 0.0056(12) 0.0066(11)
C19 0.0169(10) 0.0142(10) 0.0194(11) 0.0021(8) -0.0006(8) 0.0004(8)
C20 0.0210(11) 0.0145(10) 0.0198(11) 0.0003(9) 0.0007(8) 0.0018(9)
C21 0.0196(11) 0.0197(11) 0.0212(11) 0.0053(9) 0.0044(9) 0.0031(9)
C22 0.0169(10) 0.0175(11) 0.0230(11) 0.0059(9) -0.0008(8) -0.0004(9)
C23 0.0208(11) 0.0137(10) 0.0190(11) 0.0052(8) -0.0008(8) 0.0005(9)
C24 0.0201(11) 0.0122(10) 0.0188(10) 0.0037(8) 0.0000(8) 0.0012(8)
C25 0.0174(11) 0.0190(11) 0.0244(12) -0.0004(9) -0.0001(9) 0.0016(9)
C26 0.0287(12) 0.0196(11) 0.0217(11) -0.0011(9) 0.0017(9) 0.0045(10)
C27 0.0309(12) 0.0171(11) 0.0198(11) -0.0014(9) -0.0043(9) 0.0003(9)
C28 0.0238(11) 0.0149(10) 0.0235(11) 0.0052(9) -0.0053(9) -0.0022(9)

loop_
_atom_type_symbol
_atom_type_description
_atom_type_scat_dispersion_real
_atom_type_scat_dispersion_imag
_atom_type_scat_source
C C 0.0181 0.0091 'International Tables Vol C Tables 4.2.6.8 and 6.1.1.4'
H H 0.0000 0.0000 'International Tables Vol C Tables 4.2.6.8 and 6.1.1.4'
O O 0.0492 0.0322 'International Tables Vol C Tables 4.2.6.8 and 6.1.1.4'
P P 0.2955 0.4335 'International Tables Vol C Tables 4.2.6.8 and 6.1.1.4'
Se Se -0.7943 1.1372 'International Tables Vol C Tables 4.2.6.8 and 6.1.1.4'

loop_
_geom_angle_atom_site_label_1
_geom_angle_atom_site_label_2
_geom_angle_atom_site_label_3
_geom_angle
_geom_angle_site_symmetry_1
_geom_angle_site_symmetry_3
_geom_angle_publ_flag
O2 P1 Se1 116.55(6) . . ?
O2 P1 C8 105.02(9) . . ?
O2 P1 C19 97.37(9) . . ?
C8 P1 Se1 113.62(7) . . ?
C19 P1 Se1 112.58(7) . . ?
C19 P1 C8 110.36(10) . . ?
C7 O2 P1 126.85(14) . . ?
C2 C1 C7 122.1(2) . . ?
C6 C1 C2 119.1(2) . . ?
C6 C1 C7 118.7(2) . . ?
C1 C2 H2 120.0 . . ?
C3 C2 C1 120.0(2) . . ?
C3 C2 H2 120.0 . . ?
C2 C3 H3 119.3 . . ?
C2 C3 C4 121.4(2) . . ?
C4 C3 H3 119.3 . . ?
C3 C4 C5 118.2(2) . . ?
C3 C4 C18 120.2(2) . . ?
C5 C4 C18 121.6(2) . . ?
C4 C5 H5 119.5 . . ?
C6 C5 C4 121.0(2) . . ?
C6 C5 H5 119.5 . . ?
C1 C6 H6 119.9 . . ?
C5 C6 C1 120.3(2) . . ?
C5 C6 H6 119.9 . . ?
O1 C7 O2 122.8(2) . . ?
O1 C7 C1 126.9(2) . . ?
O2 C7 C1 110.26(18) . . ?
C9 C8 P1 116.50(17) . . ?
C9 C8 C17 119.7(2) . . ?
C17 C8 P1 123.72(16) . . ?
C8 C9 H9 119.1 . . ?
C8 C9 C10 121.9(2) . . ?
C10 C9 H9 119.1 . . ?
C9 C10 H10 120.1 . . ?
C11 C10 C9 119.7(2) . . ?
C11 C10 H10 120.1 . . ?
C10 C11 H11 119.5 . . ?
C10 C11 C12 121.0(2) . . ?
C12 C11 H11 119.5 . . ?
C11 C12 C17 119.7(2) . . ?
C13 C12 C11 120.5(2) . . ?
C13 C12 C17 119.8(2) . . ?
C12 C13 H13 119.6 . . ?
C14 C13 C12 120.8(2) . . ?
C14 C13 H13 119.6 . . ?
C13 C14 H14 120.2 . . ?
C13 C14 C15 119.6(2) . . ?
C15 C14 H14 120.2 . . ?
C14 C15 H15 119.3 . . ?
C16 C15 C14 121.3(2) . . ?
C16 C15 H15 119.3 . . ?
C15 C16 H16 119.6 . . ?
C15 C16 C17 120.7(2) . . ?
C17 C16 H16 119.6 . . ?
C12 C17 C8 118.0(2) . . ?
C16 C17 C8 124.3(2) . . ?
C16 C17 C12 117.7(2) . . ?
C4 C18 H18A 109.5 . . ?
C4 C18 H18B 109.5 . . ?
C4 C18 H18C 109.5 . . ?
H18A C18 H18B 109.5 . . ?
H18A C18 H18C 109.5 . . ?
H18B C18 H18C 109.5 . . ?
C20 C19 P1 118.49(16) . . ?
C20 C19 C24 120.27(19) . . ?
C24 C19 P1 120.98(16) . . ?
C19 C20 H20 119.5 . . ?
C19 C20 C21 121.0(2) . . ?
C21 C20 H20 119.5 . . ?
C20 C21 H21 120.0 . . ?
C22 C21 C20 119.9(2) . . ?
C22 C21 H21 120.0 . . ?
C21 C22 H22 119.5 . . ?
C21 C22 C23 121.1(2) . . ?
C23 C22 H22 119.5 . . ?
C22 C23 C24 119.71(19) . . ?
C28 C23 C22 120.7(2) . . ?
C28 C23 C24 119.60(19) . . ?
C23 C24 C19 118.04(19) . . ?
C25 C24 C19 124.2(2) . . ?
C25 C24 C23 117.72(19) . . ?
C24 C25 H25 119.5 . . ?
C26 C25 C24 121.0(2) . . ?
C26 C25 H25 119.5 . . ?
C25 C26 H26 119.5 . . ?
C25 C26 C27 121.0(2) . . ?
C27 C26 H26 119.5 . . ?
C26 C27 H27 120.2 . . ?
C28 C27 C26 119.7(2) . . ?
C28 C27 H27 120.2 . . ?
C23 C28 H28 119.5 . . ?
C27 C28 C23 121.0(2) . . ?
C27 C28 H28 119.5 . . ?

loop_
_geom_bond_atom_site_label_1
_geom_bond_atom_site_label_2
_geom_bond_distance
_geom_bond_site_symmetry_2
_geom_bond_publ_flag
Se1 P1 2.0844(6) . ?
P1 O2 1.6461(15) . ?
P1 C8 1.818(2) . ?
P1 C19 1.807(2) . ?
O1 C7 1.198(3) . ?
O2 C7 1.382(3) . ?
C1 C2 1.396(3) . ?
C1 C6 1.395(3) . ?
C1 C7 1.486(3) . ?
C2 H2 0.9500 . ?
C2 C3 1.387(3) . ?
C3 H3 0.9500 . ?
C3 C4 1.390(3) . ?
C4 C5 1.398(3) . ?
C4 C18 1.514(3) . ?
C5 H5 0.9500 . ?
C5 C6 1.386(3) . ?
C6 H6 0.9500 . ?
C8 C9 1.376(3) . ?
C8 C17 1.438(3) . ?
C9 H9 0.9500 . ?
C9 C10 1.403(3) . ?
C10 H10 0.9500 . ?
C10 C11 1.363(3) . ?
C11 H11 0.9500 . ?
C11 C12 1.419(3) . ?
C12 C13 1.416(3) . ?
C12 C17 1.428(3) . ?
C13 H13 0.9500 . ?
C13 C14 1.365(3) . ?
C14 H14 0.9500 . ?
C14 C15 1.410(3) . ?
C15 H15 0.9500 . ?
C15 C16 1.367(3) . ?
C16 H16 0.9500 . ?
C16 C17 1.423(3) . ?
C18 H18A 0.9800 . ?
C18 H18B 0.9800 . ?
C18 H18C 0.9800 . ?
C19 C20 1.379(3) . ?
C19 C24 1.439(3) . ?
C20 H20 0.9500 . ?
C20 C21 1.415(3) . ?
C21 H21 0.9500 . ?
C21 C22 1.365(3) . ?
C22 H22 0.9500 . ?
C22 C23 1.421(3) . ?
C23 C24 1.425(3) . ?
C23 C28 1.417(3) . ?
C24 C25 1.423(3) . ?
C25 H25 0.9500 . ?
C25 C26 1.374(3) . ?
C26 H26 0.9500 . ?
C26 C27 1.400(3) . ?
C27 H27 0.9500 . ?
C27 C28 1.372(3) . ?
C28 H28 0.9500 . ?

loop_
_geom_torsion_atom_site_label_1
_geom_torsion_atom_site_label_2
_geom_torsion_atom_site_label_3
_geom_torsion_atom_site_label_4
_geom_torsion
_geom_torsion_site_symmetry_1
_geom_torsion_site_symmetry_2
_geom_torsion_site_symmetry_3
_geom_torsion_site_symmetry_4
_geom_torsion_publ_flag
Se1 P1 O2 C7 -71.10(18) . . . . ?
Se1 P1 C8 C9 -1.3(2) . . . . ?
Se1 P1 C8 C17 175.97(16) . . . . ?
Se1 P1 C19 C20 108.69(16) . . . . ?
Se1 P1 C19 C24 -65.43(18) . . . . ?
P1 O2 C7 O1 -2.4(3) . . . . ?
P1 O2 C7 C1 179.27(14) . . . . ?
P1 C8 C9 C10 178.71(18) . . . . ?
P1 C8 C17 C12 -177.33(16) . . . . ?
P1 C8 C17 C16 3.2(3) . . . . ?
P1 C19 C20 C21 -174.91(16) . . . . ?
P1 C19 C24 C23 174.80(15) . . . . ?
P1 C19 C24 C25 -4.3(3) . . . . ?
O2 P1 C8 C9 -129.84(17) . . . . ?
O2 P1 C8 C17 47.5(2) . . . . ?
O2 P1 C19 C20 -128.49(17) . . . . ?
O2 P1 C19 C24 57.39(18) . . . . ?
C1 C2 C3 C4 -0.4(4) . . . . ?
C2 C1 C6 C5 0.5(3) . . . . ?
C2 C1 C7 O1 178.6(2) . . . . ?
C2 C1 C7 O2 -3.1(3) . . . . ?
C2 C3 C4 C5 0.3(4) . . . . ?
C2 C3 C4 C18 -179.1(2) . . . . ?
C3 C4 C5 C6 0.3(4) . . . . ?
C4 C5 C6 C1 -0.7(4) . . . . ?
C6 C1 C2 C3 0.0(3) . . . . ?
C6 C1 C7 O1 -2.7(4) . . . . ?
C6 C1 C7 O2 175.61(19) . . . . ?
C7 C1 C2 C3 178.8(2) . . . . ?
C7 C1 C6 C5 -178.3(2) . . . . ?
C8 P1 O2 C7 55.61(19) . . . . ?
C8 P1 C19 C20 -19.4(2) . . . . ?
C8 P1 C19 C24 166.46(16) . . . . ?
C8 C9 C10 C11 -1.6(4) . . . . ?
C9 C8 C17 C12 -0.1(3) . . . . ?
C9 C8 C17 C16 -179.6(2) . . . . ?
C9 C10 C11 C12 0.8(4) . . . . ?
C10 C11 C12 C13 179.5(2) . . . . ?
C10 C11 C12 C17 0.4(3) . . . . ?
C11 C12 C13 C14 -177.7(2) . . . . ?
C11 C12 C17 C8 -0.7(3) . . . . ?
C11 C12 C17 C16 178.8(2) . . . . ?
C12 C13 C14 C15 -1.3(4) . . . . ?
C13 C12 C17 C8 -179.8(2) . . . . ?
C13 C12 C17 C16 -0.3(3) . . . . ?
C13 C14 C15 C16 0.2(4) . . . . ?
C14 C15 C16 C17 0.8(4) . . . . ?
C15 C16 C17 C8 178.7(2) . . . . ?
C15 C16 C17 C12 -0.8(3) . . . . ?
C17 C8 C9 C10 1.3(3) . . . . ?
C17 C12 C13 C14 1.3(3) . . . . ?
C18 C4 C5 C6 179.6(2) . . . . ?
C19 P1 O2 C7 169.07(17) . . . . ?
C19 P1 C8 C9 126.20(18) . . . . ?
C19 P1 C8 C17 -56.5(2) . . . . ?
C19 C20 C21 C22 0.3(3) . . . . ?
C19 C24 C25 C26 -179.4(2) . . . . ?
C20 C19 C24 C23 0.8(3) . . . . ?
C20 C19 C24 C25 -178.3(2) . . . . ?
C20 C21 C22 C23 0.1(3) . . . . ?
C21 C22 C23 C24 0.0(3) . . . . ?
C21 C22 C23 C28 179.77(19) . . . . ?
C22 C23 C24 C19 -0.4(3) . . . . ?
C22 C23 C24 C25 178.75(19) . . . . ?
C22 C23 C28 C27 -179.9(2) . . . . ?
C23 C24 C25 C26 1.5(3) . . . . ?
C24 C19 C20 C21 -0.7(3) . . . . ?
C24 C23 C28 C27 -0.1(3) . . . . ?
C24 C25 C26 C27 -0.8(3) . . . . ?
C25 C26 C27 C28 -0.4(3) . . . . ?
C26 C27 C28 C23 0.8(3) . . . . ?
C28 C23 C24 C19 179.81(19) . . . . ?
C28 C23 C24 C25 -1.0(3) . . . . ?
